data_7152690
loop_
_publ_author_name
'Hodges, Alastair J.'
'Adams, Joseph P.'
'Bond, Andrew D.'
'Holmes, Andrew B.'
'Press, Neil J.'
'Roughley, Stephen D.'
'Ryan, John H.'
'Saubern, Simon'
'Smith, Catherine J.'
'Turnbull, Michael D.'
'Newton, Annabella F.'

_publ_section_title
;
 Intramolecular nitrone dipolar cycloadditions: control of
 regioselectivity and synthesis of naturally-occurring spirocyclic
 alkaloids.
;
_journal_issue 45
_journal_name_full 'Organic &amp; biomolecular chemistry'
_journal_page_first 8963
_journal_page_last 8974
_journal_paper_doi 10.1039/c2ob26333e
_journal_volume 10
_journal_year 2012
_chemical_absolute_configuration unk
_chemical_formula_moiety 'C19 H24 N2 O2'
_chemical_formula_sum 'C19 H24 N2 O2'
_chemical_formula_weight 312.40
_space_group_IT_number 4
_symmetry_cell_setting monoclinic
_symmetry_space_group_name_Hall 'P 2yb'
_symmetry_space_group_name_H-M 'P 1 21 1'
_atom_sites_solution_hydrogens geom
_atom_sites_solution_primary direct
_atom_sites_solution_secondary difmap
_audit_creation_method SHELXL-97
_cell_angle_alpha 90.00
_cell_angle_beta 103.279(5)
_cell_angle_gamma 90.00
_cell_formula_units_Z 2
_cell_length_a 8.4675(15)
_cell_length_b 11.662(2)
_cell_length_c 8.6820(16)
_cell_measurement_reflns_used 5022
_cell_measurement_temperature 150(2)
_cell_measurement_theta_max 29.43
_cell_measurement_theta_min 3.4
_cell_volume 834.4(3)
_computing_cell_refinement 'SAINT (Bruker, 1997)'
_computing_data_collection 'SMART (Bruker, 1997)'
_computing_data_reduction SAINT
_computing_molecular_graphics 'SHELXTL (Bruker, 1997)'
_computing_publication_material SHELXL97
_computing_structure_refinement 'SHELXL97 (Sheldrick, 1997)'
_computing_structure_solution 'SHELXS97 (Sheldrick, 1990)'
_diffrn_ambient_temperature 150(2)
_diffrn_measured_fraction_theta_full 0.927
_diffrn_measured_fraction_theta_max 0.927
_diffrn_measurement_device_type 'Bruker SMART CCD'
_diffrn_measurement_method '0.15 deg step phi scans'
_diffrn_radiation_monochromator graphite
_diffrn_radiation_source 'synchrotron gapped beam'
_diffrn_radiation_type synchrotron
_diffrn_radiation_wavelength 0.6885
_diffrn_reflns_av_R_equivalents 0.0575
_diffrn_reflns_av_sigmaI/netI 0.0779
_diffrn_reflns_limit_h_max 11
_diffrn_reflns_limit_h_min -11
_diffrn_reflns_limit_k_max 16
_diffrn_reflns_limit_k_min -14
_diffrn_reflns_limit_l_max 12
_diffrn_reflns_limit_l_min -11
_diffrn_reflns_number 7499
_diffrn_reflns_theta_full 29.29
_diffrn_reflns_theta_max 29.29
_diffrn_reflns_theta_min 2.33
_diffrn_standards_number 0
_exptl_absorpt_coefficient_mu 0.081
_exptl_absorpt_correction_T_max 0.9992
_exptl_absorpt_correction_T_min 0.9968
_exptl_absorpt_correction_type multi-scan
_exptl_absorpt_process_details 'SADABS (Bruker, 1997)'
_exptl_crystal_colour colourless
_exptl_crystal_density_diffrn 1.243
_exptl_crystal_density_method 'not measured'
_exptl_crystal_description plate
_exptl_crystal_F_000 336
_exptl_crystal_size_max 0.04
_exptl_crystal_size_mid 0.02
_exptl_crystal_size_min 0.01
_refine_diff_density_max 0.550
_refine_diff_density_min -0.391
_refine_diff_density_rms 0.079
_refine_ls_abs_structure_details
;
In the absence of significant anomalous scattering effects, the absolute
structure is not determined. Friedel pairs have *not* been merged.
;
_refine_ls_extinction_method none
_refine_ls_goodness_of_fit_ref 0.999
_refine_ls_hydrogen_treatment constr
_refine_ls_matrix_type full
_refine_ls_number_parameters 208
_refine_ls_number_reflns 3867
_refine_ls_number_restraints 1
_refine_ls_restrained_S_all 0.999
_refine_ls_R_factor_all 0.0745
_refine_ls_R_factor_gt 0.0643
_refine_ls_shift/su_max 0.000
_refine_ls_shift/su_mean 0.000
_refine_ls_structure_factor_coef Fsqd
_refine_ls_weighting_details 'calc w=1/[\s^2^(Fo^2^)+(0.1018P)^2^] where P=(Fo^2^+2Fc^2^)/3'
_refine_ls_weighting_scheme calc
_refine_ls_wR_factor_gt 0.1524
_refine_ls_wR_factor_ref 0.1555
_reflns_number_gt 3224
_reflns_number_total 3867
_reflns_threshold_expression I>2\s(I)
_cod_data_source_file c2ob26333e.txt
_cod_data_source_block cam49
_cod_original_sg_symbol_H-M 'P 21'
_cod_database_code 7152690

loop_
_symmetry_equiv_pos_as_xyz
'x, y, z'
'-x, y+1/2, -z'

loop_
_atom_site_label
_atom_site_type_symbol
_atom_site_fract_x
_atom_site_fract_y
_atom_site_fract_z
_atom_site_U_iso_or_equiv
_atom_site_adp_type
_atom_site_occupancy
_atom_site_symmetry_multiplicity
_atom_site_calc_flag
_atom_site_refinement_flags
N1 N 0.09780(19) -0.02584(17) 0.7385(2) 0.0208(4) Uani 1 1 d .
C1 C -0.0230(2) -0.1202(2) 0.6985(3) 0.0213(4) Uani 1 1 d .
C2 C 0.0113(3) -0.2188(2) 0.8187(3) 0.0299(5) Uani 1 1 d .
H2A H -0.0875 -0.2667 0.8045 0.036 Uiso 1 1 calc R
H2B H 0.0982 -0.2674 0.7940 0.036 Uiso 1 1 calc R
C3 C 0.0617(3) -0.1835(3) 0.9908(3) 0.0349(6) Uani 1 1 d .
H3A H -0.0321 -0.1499 1.0250 0.042 Uiso 1 1 calc R
H3B H 0.0994 -0.2514 1.0576 0.042 Uiso 1 1 calc R
C4 C 0.1971(3) -0.0962(2) 1.0100(3) 0.0312(5) Uani 1 1 d .
H4A H 0.2923 -0.1314 0.9805 0.037 Uiso 1 1 calc R
H4B H 0.2300 -0.0722 1.1222 0.037 Uiso 1 1 calc R
C5 C 0.1431(2) 0.0081(2) 0.9068(3) 0.0227(4) Uani 1 1 d .
H5A H 0.0469 0.0434 0.9371 0.027 Uiso 1 1 calc R
C6 C -0.0182(3) -0.1673(2) 0.5340(3) 0.0273(5) Uani 1 1 d .
H6A H 0.0851 -0.2091 0.5422 0.033 Uiso 1 1 calc R
H6B H -0.1077 -0.2231 0.5012 0.033 Uiso 1 1 calc R
C7 C -0.0332(3) -0.0758(3) 0.4062(3) 0.0351(6) Uani 1 1 d .
H7A H 0.0718 -0.0353 0.4194 0.042 Uiso 1 1 calc R
H7B H -0.0573 -0.1132 0.3011 0.042 Uiso 1 1 calc R
C8 C -0.1652(3) 0.0109(3) 0.4119(3) 0.0345(6) Uani 1 1 d .
H8A H -0.1523 0.0792 0.3481 0.041 Uiso 1 1 calc R
H8B H -0.2731 -0.0231 0.3673 0.041 Uiso 1 1 calc R
C9 C -0.1527(2) 0.0457(2) 0.5826(3) 0.0279(5) Uani 1 1 d .
H9A H -0.2280 0.1105 0.5895 0.034 Uiso 1 1 calc R
C10 C -0.1885(2) -0.0576(2) 0.6762(3) 0.0256(5) Uani 1 1 d .
H10A H -0.2749 -0.1052 0.6074 0.031 Uiso 1 1 calc R
O1 O 0.01375(18) 0.07589(15) 0.65616(19) 0.0267(4) Uani 1 1 d .
C11 C -0.2410(3) -0.0254(2) 0.8202(3) 0.0325(5) Uani 1 1 d .
N2 N -0.2899(3) 0.0022(3) 0.9270(3) 0.0475(7) Uani 1 1 d .
C12 C 0.2785(3) 0.0968(2) 0.9264(3) 0.0275(5) Uani 1 1 d .
H12A H 0.3773 0.0625 0.9030 0.033 Uiso 1 1 calc R
H12B H 0.2443 0.1625 0.8542 0.033 Uiso 1 1 calc R
C13 C 0.4519(3) 0.1969(2) 1.1385(3) 0.0263(5) Uani 1 1 d .
H13A H 0.4425 0.2716 1.0829 0.032 Uiso 1 1 calc R
H13B H 0.5454 0.1549 1.1156 0.032 Uiso 1 1 calc R
C14 C 0.4763(2) 0.2155(2) 1.3137(3) 0.0222(4) Uani 1 1 d .
C15 C 0.3998(3) 0.1450(2) 1.4040(3) 0.0275(5) Uani 1 1 d .
H15A H 0.3316 0.0847 1.3539 0.033 Uiso 1 1 calc R
C16 C 0.4214(3) 0.1614(2) 1.5642(3) 0.0334(6) Uani 1 1 d .
H16A H 0.3688 0.1120 1.6238 0.040 Uiso 1 1 calc R
C17 C 0.5192(3) 0.2492(2) 1.6393(3) 0.0316(6) Uani 1 1 d .
H17A H 0.5334 0.2609 1.7500 0.038 Uiso 1 1 calc R
C18 C 0.5968(3) 0.3204(2) 1.5505(3) 0.0312(5) Uani 1 1 d .
H18A H 0.6646 0.3808 1.6011 0.037 Uiso 1 1 calc R
C19 C 0.5756(2) 0.3036(2) 1.3894(3) 0.0261(5) Uani 1 1 d .
H19A H 0.6290 0.3524 1.3299 0.031 Uiso 1 1 calc R
O2 O 0.30856(19) 0.13295(19) 1.0867(2) 0.0359(5) Uani 1 1 d .

loop_
_atom_site_aniso_label
_atom_site_aniso_U_11
_atom_site_aniso_U_22
_atom_site_aniso_U_33
_atom_site_aniso_U_23
_atom_site_aniso_U_13
_atom_site_aniso_U_12
N1 0.0175(7) 0.0213(9) 0.0247(9) -0.0008(7) 0.0073(6) 0.0003(7)
C1 0.0168(8) 0.0208(11) 0.0283(10) -0.0022(9) 0.0092(7) 0.0004(8)
C2 0.0304(11) 0.0225(12) 0.0390(13) 0.0039(10) 0.0127(9) 0.0009(9)
C3 0.0396(12) 0.0312(14) 0.0360(12) 0.0110(11) 0.0128(10) 0.0018(11)
C4 0.0317(11) 0.0321(14) 0.0285(12) 0.0035(10) 0.0046(9) 0.0043(10)
C5 0.0191(8) 0.0263(12) 0.0247(10) -0.0020(9) 0.0090(7) -0.0006(8)
C6 0.0229(9) 0.0297(13) 0.0309(11) -0.0089(10) 0.0098(8) -0.0040(9)
C7 0.0346(12) 0.0438(17) 0.0291(12) -0.0043(11) 0.0116(9) -0.0056(11)
C8 0.0306(11) 0.0366(15) 0.0329(13) 0.0053(11) 0.0006(9) -0.0037(10)
C9 0.0160(8) 0.0284(13) 0.0384(12) 0.0046(10) 0.0040(8) 0.0008(8)
C10 0.0155(9) 0.0293(13) 0.0341(11) -0.0011(10) 0.0097(8) 0.0008(8)
O1 0.0220(7) 0.0249(9) 0.0328(9) 0.0048(7) 0.0050(6) -0.0021(6)
C11 0.0225(9) 0.0333(13) 0.0457(14) -0.0009(12) 0.0160(9) -0.0014(9)
N2 0.0368(11) 0.0538(18) 0.0607(16) -0.0074(14) 0.0291(11) 0.0033(12)
C12 0.0202(9) 0.0372(14) 0.0272(11) -0.0077(10) 0.0101(8) -0.0074(9)
C13 0.0209(9) 0.0300(13) 0.0298(12) -0.0039(10) 0.0098(8) -0.0068(9)
C14 0.0176(8) 0.0220(11) 0.0284(11) -0.0014(9) 0.0080(7) 0.0009(8)
C15 0.0256(10) 0.0268(13) 0.0315(12) -0.0030(10) 0.0091(8) -0.0049(9)
C16 0.0320(12) 0.0380(16) 0.0334(13) 0.0037(11) 0.0141(9) -0.0018(10)
C17 0.0307(11) 0.0401(15) 0.0243(11) -0.0058(10) 0.0069(8) 0.0049(10)
C18 0.0237(10) 0.0295(13) 0.0379(12) -0.0100(11) 0.0021(8) -0.0011(9)
C19 0.0175(9) 0.0250(12) 0.0356(12) 0.0000(10) 0.0061(8) -0.0015(8)
O2 0.0228(7) 0.0591(13) 0.0300(9) -0.0163(9) 0.0149(6) -0.0172(8)

loop_
_atom_type_symbol
_atom_type_description
_atom_type_scat_dispersion_real
_atom_type_scat_dispersion_imag
_atom_type_scat_source
C C 0.0033 0.0016 'International Tables Vol C Tables 4.2.6.8 and 6.1.1.4'
H H 0.0000 0.0000 'International Tables Vol C Tables 4.2.6.8 and 6.1.1.4'
N N 0.0061 0.0033 'International Tables Vol C Tables 4.2.6.8 and 6.1.1.4'
O O 0.0106 0.0060 'International Tables Vol C Tables 4.2.6.8 and 6.1.1.4'

loop_
_geom_angle_atom_site_label_1
_geom_angle_atom_site_label_2
_geom_angle_atom_site_label_3
_geom_angle
C5 N1 O1 104.47(16)
C5 N1 C1 115.96(17)
O1 N1 C1 104.56(14)
N1 C1 C2 112.49(17)
N1 C1 C6 108.52(17)
C2 C1 C6 108.8(2)
N1 C1 C10 103.51(17)
C2 C1 C10 117.49(19)
C6 C1 C10 105.52(18)
C3 C2 C1 115.7(2)
C4 C3 C2 109.0(2)
C3 C4 C5 110.90(19)
N1 C5 C4 110.09(19)
N1 C5 C12 108.06(17)
C4 C5 C12 111.18(18)
C7 C6 C1 114.2(2)
C8 C7 C6 112.4(2)
C9 C8 C7 108.9(2)
O1 C9 C8 109.75(19)
O1 C9 C10 104.46(17)
C8 C9 C10 109.5(2)
C11 C10 C9 112.9(2)
C11 C10 C1 117.1(2)
C9 C10 C1 98.84(17)
C9 O1 N1 109.19(16)
N2 C11 C10 176.0(3)
O2 C12 C5 105.75(17)
O2 C13 C14 107.91(18)
C19 C14 C15 118.5(2)
C19 C14 C13 120.7(2)
C15 C14 C13 120.7(2)
C16 C15 C14 121.1(2)
C15 C16 C17 120.4(2)
C16 C17 C18 119.2(2)
C19 C18 C17 120.4(2)
C18 C19 C14 120.4(2)
C13 O2 C12 114.68(17)

loop_
_geom_bond_atom_site_label_1
_geom_bond_atom_site_label_2
_geom_bond_distance
N1 C5 1.477(3)
N1 O1 1.480(2)
N1 C1 1.488(3)
C1 C2 1.535(3)
C1 C6 1.539(3)
C1 C10 1.553(3)
C2 C3 1.514(4)
C3 C4 1.514(4)
C4 C5 1.517(3)
C5 C12 1.524(3)
C6 C7 1.524(4)
C7 C8 1.517(4)
C8 C9 1.516(4)
C9 O1 1.451(3)
C9 C10 1.522(4)
C10 C11 1.468(3)
C11 N2 1.145(3)
C12 O2 1.420(3)
C13 O2 1.407(3)
C13 C14 1.503(3)
C14 C19 1.393(3)
C14 C15 1.393(3)
C15 C16 1.374(3)
C16 C17 1.383(4)
C17 C18 1.396(4)
C18 C19 1.383(3)
